data_2018025
loop_
_publ_author_name
'Yue, Xi-Teng'
'Nie, Jin-Ju'
'Li, Yan-Tuan'
'Wu, Zhi-Yong'
'Yan, Cui-Wei'

_publ_section_title
;
 (Aqua-2\k<i>O</i>)bis(2,2'-bipyridine-1\k^2^<i>N</i>,<i>N</i>'){\m-<i>N</i>-[3-(dimethylamino)propyl]-<i>N</i>'-(2-oxidophenyl)oxamidato(3{-})-1:2\k^2^<i>O</i>,<i>O</i>':\k^4^<i>O</i>'',<i>N</i>,<i>N</i>',<i>N</i>''}copper(II)nickel(II)
 perchlorate
;
_journal_coeditor_code BG3135
_journal_issue 4
_journal_name_full 'Acta Crystallographica Section C'
_journal_page_first m115
_journal_page_last m118
_journal_paper_doi 10.1107/S0108270111008705
_journal_volume 67
_journal_year 2011
_chemical_formula_iupac '[Cu Ni (C13 H16 N3 O3) (C10 H8 N2)2 (H2 O)] Cl O4'
_chemical_formula_moiety 'C33 H34 Cu N7 Ni O4 +, Cl O4 -'
_chemical_formula_sum 'C33 H34 Cl Cu N7 Ni O8'
_chemical_formula_weight 814.37
_chemical_name_systematic
;
(Aqua-2\k<i>O</i>)bis(2,2'-bipyridine-1\k^2^<i>N</i>,<i>N</i>'){\m-<i>N</i>-
[3-(dimethylamino)propyl]-<i>N</i>'-(2-oxidophenyl)oxamidato(3-)-
1:2\k^2^<i>O</i>,<i>O</i>':\k^4^<i>O</i>'',<i>N</i>,<i>N</i>',<i>N</i>''}
copper(II)nickel(II) perchlorate
;
_space_group_IT_number 2
_symmetry_cell_setting triclinic
_symmetry_space_group_name_Hall '-P 1'
_symmetry_space_group_name_H-M 'P -1'
_atom_sites_solution_hydrogens geom
_atom_sites_solution_primary direct
_atom_sites_solution_secondary difmap
_cell_angle_alpha 92.261(3)
_cell_angle_beta 109.043(3)
_cell_angle_gamma 112.911(3)
_cell_formula_units_Z 2
_cell_length_a 11.4692(5)
_cell_length_b 11.8976(5)
_cell_length_c 15.1818(7)
_cell_measurement_reflns_used 3159
_cell_measurement_temperature 296(2)
_cell_measurement_theta_max 23.256
_cell_measurement_theta_min 2.593
_cell_volume 1770.51(15)
_computing_cell_refinement 'SAINT (Bruker, 2002)'
_computing_data_collection 'SMART (Bruker, 2002)'
_computing_data_reduction 'SAINT (Bruker, 2002)'
_computing_molecular_graphics 'XP (Siemens, 1994)'
_computing_publication_material 'WinGX (Farrugia, 1999)'
_computing_structure_refinement 'SHELXL97 (Sheldrick, 2008)'
_computing_structure_solution 'SHELXS97 (Sheldrick, 2008)'
_diffrn_ambient_temperature 296(2)
_diffrn_measured_fraction_theta_full 0.992
_diffrn_measured_fraction_theta_max 0.972
_diffrn_measurement_device_type 'Bruker APEX area-detector'
_diffrn_measurement_method '\f and \w'
_diffrn_radiation_monochromator graphite
_diffrn_radiation_source 'fine-focus sealed tube'
_diffrn_radiation_type MoK\a
_diffrn_radiation_wavelength 0.71073
_diffrn_reflns_av_R_equivalents 0.0437
_diffrn_reflns_av_sigmaI/netI 0.0776
_diffrn_reflns_limit_h_max 14
_diffrn_reflns_limit_h_min -15
_diffrn_reflns_limit_k_max 15
_diffrn_reflns_limit_k_min -15
_diffrn_reflns_limit_l_max 16
_diffrn_reflns_limit_l_min -19
_diffrn_reflns_number 15761
_diffrn_reflns_theta_full 26.00
_diffrn_reflns_theta_max 27.86
_diffrn_reflns_theta_min 2.08
_diffrn_standards_decay_% 0
_diffrn_standards_interval_time 0
_diffrn_standards_number 0
_exptl_absorpt_coefficient_mu 1.268
_exptl_absorpt_correction_T_max 0.8326
_exptl_absorpt_correction_T_min 0.7506
_exptl_absorpt_correction_type multi-scan
_exptl_absorpt_process_details '(SADABS; Bruker, 2002)'
_exptl_crystal_colour green
_exptl_crystal_density_diffrn 1.528
_exptl_crystal_density_method 'not measured'
_exptl_crystal_description block
_exptl_crystal_F_000 838
_exptl_crystal_size_max 0.24
_exptl_crystal_size_mid 0.15
_exptl_crystal_size_min 0.15
_refine_diff_density_max 0.456
_refine_diff_density_min -0.396
_refine_ls_extinction_method none
_refine_ls_goodness_of_fit_ref 0.958
_refine_ls_hydrogen_treatment mixed
_refine_ls_matrix_type full
_refine_ls_number_parameters 515
_refine_ls_number_reflns 8178
_refine_ls_number_restraints 45
_refine_ls_restrained_S_all 0.960
_refine_ls_R_factor_all 0.0992
_refine_ls_R_factor_gt 0.0491
_refine_ls_shift/su_max 0.000
_refine_ls_shift/su_mean 0.000
_refine_ls_structure_factor_coef Fsqd
_refine_ls_weighting_details 'calc w = 1/[\s^2^(Fo^2^)+(0.0597P)^2^] where P=(Fo^2^+2Fc^2^)/3'
_refine_ls_weighting_scheme calc
_refine_ls_wR_factor_gt 0.1104
_refine_ls_wR_factor_ref 0.1310
_reflns_number_gt 4749
_reflns_number_total 8178
_reflns_threshold_expression I>2\s(I)
_cod_data_source_file bg3135.cif
_cod_data_source_block I
_cod_original_sg_symbol_H-M P-1
_cod_database_code 2018025
_cod_database_fobs_code 2018025

loop_
_symmetry_equiv_pos_as_xyz
'x, y, z'
'-x, -y, -z'

loop_
_atom_site_type_symbol
_atom_site_label
_atom_site_fract_x
_atom_site_fract_y
_atom_site_fract_z
_atom_site_U_iso_or_equiv
_atom_site_adp_type
_atom_site_calc_flag
_atom_site_refinement_flags
_atom_site_occupancy
_atom_site_disorder_assembly
_atom_site_disorder_group
Cu Cu1 0.54940(4) 0.94857(4) 0.18183(3) 0.04840(15) Uani d . 1 . .
Ni Ni1 0.24661(4) 0.57388(4) 0.30638(3) 0.04288(14) Uani d . 1 . .
O O1 0.4933(3) 1.0777(2) 0.13145(18) 0.0584(6) Uani d . 1 . .
O O2 0.2463(2) 0.7333(2) 0.25978(16) 0.0497(6) Uani d . 1 . .
O O3 0.4338(2) 0.63997(19) 0.29168(15) 0.0434(5) Uani d . 1 . .
O O4 0.4630(3) 0.8237(3) 0.0227(2) 0.0739(8) Uani d D 1 . .
H H4A 0.474(5) 0.854(3) -0.025(2) 0.099(17) Uiso d D 1 . .
H H4B 0.470(4) 0.756(2) 0.017(3) 0.078(16) Uiso d D 1 . .
N N1 0.3811(3) 0.8913(2) 0.20327(19) 0.0436(6) Uani d . 1 . .
N N2 0.5643(2) 0.8058(2) 0.23912(19) 0.0437(6) Uani d . 1 . .
N N3 0.7501(3) 1.0436(3) 0.2046(2) 0.0546(8) Uani d . 1 . .
N N4 0.1397(3) 0.4731(2) 0.1682(2) 0.0490(7) Uani d . 1 . .
N N5 0.0459(3) 0.5237(3) 0.2946(2) 0.0568(8) Uani d . 1 . .
N N6 0.2647(3) 0.4264(3) 0.36910(19) 0.0456(7) Uani d . 1 . .
N N7 0.3371(3) 0.6570(3) 0.4491(2) 0.0547(8) Uani d . 1 . .
C C1 0.3730(4) 1.0605(3) 0.1340(2) 0.0480(8) Uani d . 1 . .
C C2 0.3049(3) 0.9596(3) 0.1739(2) 0.0447(8) Uani d . 1 . .
C C3 0.1808(4) 0.9393(3) 0.1790(3) 0.0563(9) Uani d . 1 . .
H H3 0.1396 0.8756 0.2074 0.068 Uiso calc R 1 . .
C C4 0.1180(5) 1.0141(4) 0.1415(3) 0.0764(13) Uani d . 1 . .
H H4 0.0325 0.9984 0.1425 0.092 Uiso calc R 1 . .
C C5 0.1806(5) 1.1113(4) 0.1029(3) 0.0733(13) Uani d . 1 . .
H H5 0.1368 1.1607 0.0778 0.088 Uiso calc R 1 . .
C C6 0.3075(4) 1.1369(3) 0.1008(3) 0.0628(11) Uani d . 1 . .
H H6 0.3502 1.2055 0.0770 0.075 Uiso calc R 1 . .
C C7 0.3499(3) 0.7903(3) 0.2397(2) 0.0416(8) Uani d . 1 . .
C C8 0.4579(3) 0.7399(3) 0.2587(2) 0.0391(7) Uani d . 1 . .
C C9 0.6710(3) 0.7631(3) 0.2544(3) 0.0516(9) Uani d . 1 . .
H H9A 0.6314 0.6772 0.2225 0.062 Uiso calc R 1 . .
H H9B 0.7148 0.7675 0.3217 0.062 Uiso calc R 1 . .
C C10 0.7766(4) 0.8438(3) 0.2158(3) 0.0602(10) Uani d . 1 . .
H H10A 0.8505 0.8184 0.2309 0.072 Uiso calc R 1 . .
H H10B 0.7347 0.8301 0.1472 0.072 Uiso calc R 1 . .
C C11 0.8340(3) 0.9800(3) 0.2554(3) 0.0595(10) Uani d . 1 . .
H H11A 0.8438 0.9900 0.3215 0.071 Uiso calc R 1 . .
H H11B 0.9243 1.0207 0.2533 0.071 Uiso calc R 1 . .
C C12 0.7713(4) 1.0667(4) 0.1145(3) 0.0747(12) Uani d . 1 . .
H H12A 0.7469 0.9892 0.0759 0.112 Uiso calc R 1 . .
H H12B 0.8653 1.1204 0.1281 0.112 Uiso calc R 1 . .
H H12C 0.7152 1.1056 0.0810 0.112 Uiso calc R 1 . .
C C13 0.7959(4) 1.1643(4) 0.2652(4) 0.0861(14) Uani d . 1 . .
H H13A 0.8909 1.2134 0.2783 0.129 Uiso calc R 1 . .
H H13B 0.7825 1.1507 0.3238 0.129 Uiso calc R 1 . .
H H13C 0.7442 1.2074 0.2330 0.129 Uiso calc R 1 . .
C C14 0.1933(4) 0.4464(3) 0.1097(3) 0.0585(10) Uani d . 1 . .
H H14 0.2874 0.4745 0.1308 0.070 Uiso calc R 1 . .
C C15 0.1143(5) 0.3782(4) 0.0183(3) 0.0731(12) Uani d . 1 . .
H H15 0.1542 0.3611 -0.0218 0.088 Uiso calc R 1 . .
C C16 -0.0246(6) 0.3368(4) -0.0113(4) 0.0890(17) Uani d . 1 . .
H H16 -0.0803 0.2909 -0.0723 0.107 Uiso calc R 1 . .
C C17 -0.0810(4) 0.3628(4) 0.0485(3) 0.0727(13) Uani d . 1 . .
H H17 -0.1751 0.3340 0.0290 0.087 Uiso calc R 1 . .
C C18 0.0029(3) 0.4325(3) 0.1388(3) 0.0551(10) Uani d . 1 . .
C C19 -0.0472(3) 0.4691(3) 0.2073(3) 0.0586(10) Uani d . 1 . .
C C20 -0.1815(4) 0.4509(4) 0.1846(4) 0.0859(15) Uani d . 1 . .
H H20 -0.2453 0.4127 0.1236 0.103 Uiso calc R 1 . .
C C21 -0.2191(5) 0.4885(5) 0.2510(5) 0.1000(18) Uani d . 1 . .
H H21 -0.3091 0.4764 0.2357 0.120 Uiso calc R 1 . .
C C22 -0.1271(5) 0.5441(5) 0.3401(5) 0.1016(17) Uani d . 1 . .
H H22 -0.1518 0.5706 0.3868 0.122 Uiso calc R 1 . .
C C23 0.0067(4) 0.5598(4) 0.3591(4) 0.0811(13) Uani d . 1 . .
H H23 0.0712 0.5975 0.4199 0.097 Uiso calc R 1 . .
C C24 0.2219(3) 0.3108(3) 0.3256(3) 0.0581(10) Uani d . 1 . .
H H24 0.1832 0.2922 0.2597 0.070 Uiso calc R 1 . .
C C25 0.2319(4) 0.2170(4) 0.3734(3) 0.0714(12) Uani d . 1 . .
H H25 0.1998 0.1369 0.3405 0.086 Uiso calc R 1 . .
C C26 0.2903(4) 0.2444(4) 0.4710(3) 0.0786(13) Uani d . 1 . .
H H26 0.2979 0.1827 0.5051 0.094 Uiso calc R 1 . .
C C27 0.3367(4) 0.3629(4) 0.5170(3) 0.0655(11) Uani d . 1 . .
H H27 0.3782 0.3833 0.5829 0.079 Uiso calc R 1 . .
C C28 0.3217(3) 0.4529(3) 0.4652(2) 0.0492(9) Uani d . 1 . .
C C29 0.3653(3) 0.5832(4) 0.5089(2) 0.0539(9) Uani d . 1 . .
C C30 0.4299(4) 0.6277(5) 0.6063(3) 0.0798(14) Uani d . 1 . .
H H30 0.4507 0.5764 0.6474 0.096 Uiso calc R 1 . .
C C31 0.4626(5) 0.7498(6) 0.6408(4) 0.1030(18) Uani d . 1 . .
H H31 0.5046 0.7815 0.7058 0.124 Uiso calc R 1 . .
C C32 0.4327(5) 0.8231(5) 0.5788(4) 0.0975(16) Uani d . 1 . .
H H32 0.4543 0.9055 0.6009 0.117 Uiso calc R 1 . .
C C33 0.3706(4) 0.7746(4) 0.4841(3) 0.0763(12) Uani d . 1 . .
H H33 0.3509 0.8255 0.4422 0.092 Uiso calc R 1 . .
Cl Cl1 0.0908(3) 0.8999(3) 0.47311(18) 0.0861(7) Uani d PD 0.50 A -1
O O5 0.0854(9) 0.8854(8) 0.3851(5) 0.137(3) Uani d PD 0.50 A -1
O O6 0.0175(11) 0.9659(11) 0.4820(7) 0.171(4) Uani d PD 0.50 A -1
O O7 0.2209(7) 0.9679(6) 0.5332(6) 0.124(3) Uani d PD 0.50 A -1
O O8 0.0413(9) 0.7917(6) 0.5007(5) 0.142(3) Uani d PD 0.50 A -1
Cl Cl2 0.5093(11) 0.5178(8) -0.0044(8) 0.0829(17) Uani d PD 0.50 B -2
O O9 0.4630(19) 0.3965(10) -0.0017(13) 0.261(11) Uani d PD 0.50 B -2
O O10 0.5026(8) 0.5359(9) -0.0969(5) 0.119(3) Uani d PD 0.50 B -2
O O11 0.6448(8) 0.5849(12) 0.0541(6) 0.150(4) Uani d PD 0.50 B -2
O O12 0.4342(8) 0.5725(9) 0.0201(6) 0.106(3) Uani d PD 0.50 B -2

loop_
_atom_site_aniso_label
_atom_site_aniso_U_11
_atom_site_aniso_U_22
_atom_site_aniso_U_33
_atom_site_aniso_U_12
_atom_site_aniso_U_13
_atom_site_aniso_U_23
Cu1 0.0455(2) 0.0406(3) 0.0570(3) 0.01421(18) 0.0200(2) 0.0231(2)
Ni1 0.0399(2) 0.0375(3) 0.0431(3) 0.00924(18) 0.01359(19) 0.01315(19)
O1 0.0651(15) 0.0447(14) 0.0673(17) 0.0234(12) 0.0247(13) 0.0293(12)
O2 0.0443(12) 0.0434(13) 0.0650(16) 0.0180(10) 0.0244(11) 0.0213(11)
O3 0.0416(11) 0.0366(12) 0.0486(13) 0.0141(9) 0.0143(10) 0.0208(10)
O4 0.092(2) 0.071(2) 0.065(2) 0.0366(18) 0.0316(17) 0.0324(16)
N1 0.0450(14) 0.0365(15) 0.0496(17) 0.0177(12) 0.0164(13) 0.0165(13)
N2 0.0385(14) 0.0411(16) 0.0517(17) 0.0157(12) 0.0174(13) 0.0183(13)
N3 0.0497(16) 0.0415(17) 0.063(2) 0.0107(13) 0.0194(15) 0.0181(15)
N4 0.0478(16) 0.0383(16) 0.0497(18) 0.0126(12) 0.0102(14) 0.0172(13)
N5 0.0497(17) 0.0527(19) 0.067(2) 0.0162(14) 0.0265(17) 0.0233(16)
N6 0.0403(14) 0.0439(17) 0.0406(16) 0.0090(12) 0.0108(12) 0.0141(13)
N7 0.0533(17) 0.0492(19) 0.0483(18) 0.0096(14) 0.0180(14) 0.0042(15)
C1 0.062(2) 0.0350(19) 0.043(2) 0.0217(16) 0.0129(17) 0.0074(15)
C2 0.058(2) 0.0330(18) 0.0397(19) 0.0206(15) 0.0118(16) 0.0061(14)
C3 0.066(2) 0.052(2) 0.061(2) 0.0333(19) 0.0254(19) 0.0134(18)
C4 0.089(3) 0.084(3) 0.082(3) 0.058(3) 0.037(3) 0.024(3)
C5 0.105(3) 0.078(3) 0.065(3) 0.070(3) 0.027(3) 0.023(2)
C6 0.089(3) 0.047(2) 0.059(2) 0.038(2) 0.023(2) 0.0190(19)
C7 0.0406(17) 0.0362(18) 0.0395(19) 0.0123(14) 0.0093(14) 0.0084(15)
C8 0.0395(16) 0.0358(18) 0.0336(17) 0.0118(14) 0.0085(14) 0.0084(14)
C9 0.0502(19) 0.051(2) 0.060(2) 0.0239(16) 0.0238(17) 0.0242(18)
C10 0.054(2) 0.060(2) 0.073(3) 0.0250(18) 0.0292(19) 0.026(2)
C11 0.0430(18) 0.059(2) 0.065(3) 0.0119(17) 0.0176(18) 0.019(2)
C12 0.068(2) 0.075(3) 0.083(3) 0.020(2) 0.040(2) 0.047(2)
C13 0.065(3) 0.053(3) 0.113(4) 0.009(2) 0.022(3) -0.005(3)
C14 0.070(2) 0.049(2) 0.053(2) 0.0262(19) 0.017(2) 0.0180(18)
C15 0.115(4) 0.053(3) 0.046(2) 0.040(3) 0.018(2) 0.013(2)
C16 0.109(4) 0.042(3) 0.062(3) 0.015(2) -0.012(3) 0.008(2)
C17 0.067(3) 0.046(2) 0.070(3) 0.010(2) -0.002(2) 0.020(2)
C18 0.0490(19) 0.037(2) 0.057(2) 0.0078(15) 0.0037(18) 0.0213(17)
C19 0.0417(18) 0.045(2) 0.076(3) 0.0099(16) 0.015(2) 0.033(2)
C20 0.052(2) 0.089(3) 0.107(4) 0.024(2) 0.022(3) 0.044(3)
C21 0.060(3) 0.108(4) 0.144(5) 0.037(3) 0.047(4) 0.055(4)
C22 0.080(3) 0.102(4) 0.150(5) 0.041(3) 0.073(4) 0.037(4)
C23 0.069(3) 0.078(3) 0.099(4) 0.024(2) 0.044(3) 0.019(3)
C24 0.055(2) 0.042(2) 0.054(2) 0.0098(16) 0.0061(18) 0.0133(18)
C25 0.063(2) 0.049(2) 0.082(3) 0.0139(19) 0.013(2) 0.021(2)
C26 0.071(3) 0.072(3) 0.088(3) 0.026(2) 0.025(2) 0.051(3)
C27 0.057(2) 0.077(3) 0.056(2) 0.022(2) 0.0195(19) 0.035(2)
C28 0.0368(16) 0.057(2) 0.044(2) 0.0104(15) 0.0131(15) 0.0178(17)
C29 0.0392(17) 0.067(3) 0.040(2) 0.0088(17) 0.0134(16) 0.0077(19)
C30 0.069(3) 0.103(4) 0.044(2) 0.020(3) 0.014(2) 0.005(2)
C31 0.094(4) 0.115(5) 0.057(3) 0.016(3) 0.016(3) -0.027(3)
C32 0.102(4) 0.080(4) 0.080(4) 0.018(3) 0.026(3) -0.021(3)
C33 0.087(3) 0.056(3) 0.074(3) 0.019(2) 0.030(3) -0.003(2)
Cl1 0.1021(19) 0.0856(19) 0.0669(16) 0.0447(15) 0.0207(14) 0.0172(13)
O5 0.181(8) 0.161(8) 0.082(5) 0.078(6) 0.056(5) 0.025(5)
O6 0.172(9) 0.243(15) 0.134(9) 0.135(9) 0.042(7) 0.041(9)
O7 0.116(6) 0.094(5) 0.150(7) 0.043(5) 0.033(6) 0.047(5)
O8 0.175(8) 0.090(6) 0.111(6) 0.015(5) 0.046(6) -0.002(5)
Cl2 0.097(3) 0.049(5) 0.105(2) 0.032(4) 0.0374(19) 0.017(3)
O9 0.41(3) 0.065(8) 0.37(3) 0.112(14) 0.20(2) 0.098(12)
O10 0.121(6) 0.121(7) 0.105(6) 0.049(5) 0.034(5) 0.022(5)
O11 0.102(7) 0.193(11) 0.113(7) 0.049(7) 0.007(5) -0.010(7)
O12 0.102(5) 0.091(6) 0.144(7) 0.046(5) 0.061(5) 0.025(5)

loop_
_atom_type_symbol
_atom_type_description
_atom_type_scat_dispersion_real
_atom_type_scat_dispersion_imag
_atom_type_scat_source
C C 0.0033 0.0016 'International Tables Vol C Tables 4.2.6.8 and 6.1.1.4'
H H 0.0000 0.0000 'International Tables Vol C Tables 4.2.6.8 and 6.1.1.4'
N N 0.0061 0.0033 'International Tables Vol C Tables 4.2.6.8 and 6.1.1.4'
O O 0.0106 0.0060 'International Tables Vol C Tables 4.2.6.8 and 6.1.1.4'
Cl Cl 0.1484 0.1585 'International Tables Vol C Tables 4.2.6.8 and 6.1.1.4'
Cu Cu 0.3201 1.2651 'International Tables Vol C Tables 4.2.6.8 and 6.1.1.4'
Ni Ni 0.3393 1.1124 'International Tables Vol C Tables 4.2.6.8 and 6.1.1.4'

loop_
_geom_angle_atom_site_label_1
_geom_angle_atom_site_label_2
_geom_angle_atom_site_label_3
_geom_angle_site_symmetry_1
_geom_angle_site_symmetry_3
_geom_angle
_geom_angle_publ_flag
N1 Cu1 O1 . . 82.82(11) ?
N1 Cu1 N2 . . 83.15(10) ?
O1 Cu1 N2 . . 165.95(11) ?
N1 Cu1 N3 . . 160.19(12) ?
O1 Cu1 N3 . . 96.32(11) ?
N2 Cu1 N3 . . 96.68(11) ?
O2 Ni1 O3 . . 81.98(8) ?
O2 Ni1 N7 . . 94.29(11) ?
O3 Ni1 N7 . . 91.62(10) ?
O2 Ni1 N6 . . 173.02(10) ?
O3 Ni1 N6 . . 95.87(9) ?
N7 Ni1 N6 . . 79.10(12) ?
O2 Ni1 N4 . . 90.57(10) ?
O3 Ni1 N4 . . 93.93(10) ?
N7 Ni1 N4 . . 173.09(11) ?
N6 Ni1 N4 . . 96.21(10) ?
O2 Ni1 N5 . . 87.79(10) ?
O3 Ni1 N5 . . 167.36(10) ?
N7 Ni1 N5 . . 96.55(13) ?
N6 Ni1 N5 . . 95.14(11) ?
N4 Ni1 N5 . . 78.70(13) ?
C1 O1 Cu1 . . 111.8(2) ?
C7 O2 Ni1 . . 111.3(2) ?
C8 O3 Ni1 . . 111.32(19) ?
H4A O4 H4B . . 105(4) ?
C7 N1 C2 . . 128.4(3) ?
C7 N1 Cu1 . . 116.0(2) ?
C2 N1 Cu1 . . 115.5(2) ?
C8 N2 C9 . . 118.6(3) ?
C8 N2 Cu1 . . 112.8(2) ?
C9 N2 Cu1 . . 128.4(2) ?
C13 N3 C12 . . 108.6(3) ?
C13 N3 C11 . . 108.4(3) ?
C12 N3 C11 . . 109.6(3) ?
C13 N3 Cu1 . . 105.9(2) ?
C12 N3 Cu1 . . 111.4(2) ?
C11 N3 Cu1 . . 112.7(2) ?
C14 N4 C18 . . 119.5(3) ?
C14 N4 Ni1 . . 126.1(2) ?
C18 N4 Ni1 . . 114.4(3) ?
C23 N5 C19 . . 118.3(4) ?
C23 N5 Ni1 . . 126.0(3) ?
C19 N5 Ni1 . . 114.6(3) ?
C24 N6 C28 . . 118.1(3) ?
C24 N6 Ni1 . . 127.1(2) ?
C28 N6 Ni1 . . 114.8(2) ?
C33 N7 C29 . . 119.1(3) ?
C33 N7 Ni1 . . 126.0(3) ?
C29 N7 Ni1 . . 114.8(2) ?
O1 C1 C6 . . 123.8(3) ?
O1 C1 C2 . . 119.2(3) ?
C6 C1 C2 . . 117.0(4) ?
C3 C2 N1 . . 128.2(3) ?
C3 C2 C1 . . 121.1(3) ?
N1 C2 C1 . . 110.7(3) ?
C2 C3 C4 . . 119.6(4) ?
C2 C3 H3 . . 120.2 ?
C4 C3 H3 . . 120.2 ?
C5 C4 C3 . . 120.6(4) ?
C5 C4 H4 . . 119.7 ?
C3 C4 H4 . . 119.7 ?
C4 C5 C6 . . 120.9(4) ?
C4 C5 H5 . . 119.6 ?
C6 C5 H5 . . 119.6 ?
C5 C6 C1 . . 120.7(4) ?
C5 C6 H6 . . 119.6 ?
C1 C6 H6 . . 119.6 ?
O2 C7 N1 . . 128.8(3) ?
O2 C7 C8 . . 118.6(3) ?
N1 C7 C8 . . 112.5(3) ?
O3 C8 N2 . . 128.0(3) ?
O3 C8 C7 . . 116.6(3) ?
N2 C8 C7 . . 115.4(3) ?
N2 C9 C10 . . 110.1(3) ?
N2 C9 H9A . . 109.6 ?
C10 C9 H9A . . 109.6 ?
N2 C9 H9B . . 109.6 ?
C10 C9 H9B . . 109.6 ?
H9A C9 H9B . . 108.2 ?
C11 C10 C9 . . 112.9(3) ?
C11 C10 H10A . . 109.0 ?
C9 C10 H10A . . 109.0 ?
C11 C10 H10B . . 109.0 ?
C9 C10 H10B . . 109.0 ?
H10A C10 H10B . . 107.8 ?
N3 C11 C10 . . 114.5(3) ?
N3 C11 H11A . . 108.6 ?
C10 C11 H11A . . 108.6 ?
N3 C11 H11B . . 108.6 ?
C10 C11 H11B . . 108.6 ?
H11A C11 H11B . . 107.6 ?
N3 C12 H12A . . 109.5 ?
N3 C12 H12B . . 109.5 ?
H12A C12 H12B . . 109.5 ?
N3 C12 H12C . . 109.5 ?
H12A C12 H12C . . 109.5 ?
H12B C12 H12C . . 109.5 ?
N3 C13 H13A . . 109.5 ?
N3 C13 H13B . . 109.5 ?
H13A C13 H13B . . 109.5 ?
N3 C13 H13C . . 109.5 ?
H13A C13 H13C . . 109.5 ?
H13B C13 H13C . . 109.5 ?
N4 C14 C15 . . 122.4(4) ?
N4 C14 H14 . . 118.8 ?
C15 C14 H14 . . 118.8 ?
C16 C15 C14 . . 118.0(5) ?
C16 C15 H15 . . 121.0 ?
C14 C15 H15 . . 121.0 ?
C17 C16 C15 . . 120.1(4) ?
C17 C16 H16 . . 120.0 ?
C15 C16 H16 . . 120.0 ?
C16 C17 C18 . . 119.5(4) ?
C16 C17 H17 . . 120.2 ?
C18 C17 H17 . . 120.2 ?
N4 C18 C17 . . 120.5(4) ?
N4 C18 C19 . . 115.7(3) ?
C17 C18 C19 . . 123.7(4) ?
N5 C19 C20 . . 121.0(4) ?
N5 C19 C18 . . 115.7(3) ?
C20 C19 C18 . . 123.3(4) ?
C21 C20 C19 . . 119.7(5) ?
C21 C20 H20 . . 120.1 ?
C19 C20 H20 . . 120.1 ?
C20 C21 C22 . . 120.6(5) ?
C20 C21 H21 . . 119.7 ?
C22 C21 H21 . . 119.7 ?
C21 C22 C23 . . 117.2(5) ?
C21 C22 H22 . . 121.4 ?
C23 C22 H22 . . 121.4 ?
N5 C23 C22 . . 123.2(5) ?
N5 C23 H23 . . 118.4 ?
C22 C23 H23 . . 118.4 ?
N6 C24 C25 . . 123.2(4) ?
N6 C24 H24 . . 118.4 ?
C25 C24 H24 . . 118.4 ?
C24 C25 C26 . . 118.6(4) ?
C24 C25 H25 . . 120.7 ?
C26 C25 H25 . . 120.7 ?
C27 C26 C25 . . 119.2(4) ?
C27 C26 H26 . . 120.4 ?
C25 C26 H26 . . 120.4 ?
C26 C27 C28 . . 119.5(4) ?
C26 C27 H27 . . 120.2 ?
C28 C27 H27 . . 120.2 ?
N6 C28 C27 . . 121.4(3) ?
N6 C28 C29 . . 115.1(3) ?
C27 C28 C29 . . 123.5(3) ?
N7 C29 C30 . . 121.1(4) ?
N7 C29 C28 . . 116.1(3) ?
C30 C29 C28 . . 122.8(4) ?
C31 C30 C29 . . 118.6(5) ?
C31 C30 H30 . . 120.7 ?
C29 C30 H30 . . 120.7 ?
C32 C31 C30 . . 119.3(5) ?
C32 C31 H31 . . 120.3 ?
C30 C31 H31 . . 120.3 ?
C31 C32 C33 . . 119.3(5) ?
C31 C32 H32 . . 120.3 ?
C33 C32 H32 . . 120.3 ?
N7 C33 C32 . . 122.5(5) ?
N7 C33 H33 . . 118.7 ?
C32 C33 H33 . . 118.7 ?
O5 Cl1 O8 . . 112.5(5) ?
O5 Cl1 O7 . . 110.2(5) ?
O8 Cl1 O7 . . 108.8(5) ?
O5 Cl1 O6 . . 110.0(6) ?
O8 Cl1 O6 . . 108.6(7) ?
O7 Cl1 O6 . . 106.6(6) ?
O9 Cl2 O12 . . 112.8(10) ?
O9 Cl2 O11 . . 112.9(10) ?
O12 Cl2 O11 . . 107.8(9) ?
O9 Cl2 O10 . . 110.1(10) ?
O12 Cl2 O10 . . 107.1(8) ?
O11 Cl2 O10 . . 105.7(8) ?

loop_
_geom_bond_atom_site_label_1
_geom_bond_atom_site_label_2
_geom_bond_site_symmetry_2
_geom_bond_distance
_geom_bond_publ_flag
Cu1 N1 . 1.924(3) y
Cu1 O1 . 1.975(2) y
Cu1 N2 . 1.980(3) y
Cu1 N3 . 2.030(3) y
Cu1 O4 . 2.456(3) y
Ni1 O2 . 2.051(2) y
Ni1 O3 . 2.071(2) y
Ni1 N7 . 2.077(3) y
Ni1 N6 . 2.077(3) y
Ni1 N4 . 2.079(3) y
Ni1 N5 . 2.083(3) y
O1 C1 . 1.329(4) ?
O2 C7 . 1.260(4) ?
O3 C8 . 1.274(3) ?
O4 H4A . 0.85(3) ?
O4 H4B . 0.84(3) ?
N1 C7 . 1.313(4) ?
N1 C2 . 1.397(4) ?
N2 C8 . 1.305(4) ?
N2 C9 . 1.454(4) ?
N3 C13 . 1.476(5) ?
N3 C12 . 1.484(5) ?
N3 C11 . 1.491(4) ?
N4 C14 . 1.323(5) ?
N4 C18 . 1.352(4) ?
N5 C23 . 1.322(5) ?
N5 C19 . 1.338(4) ?
N6 C24 . 1.327(4) ?
N6 C28 . 1.354(4) ?
N7 C33 . 1.334(5) ?
N7 C29 . 1.339(4) ?
C1 C6 . 1.402(5) ?
C1 C2 . 1.433(5) ?
C2 C3 . 1.376(5) ?
C3 C4 . 1.380(5) ?
C3 H3 . 0.9300 ?
C4 C5 . 1.371(6) ?
C4 H4 . 0.9300 ?
C5 C6 . 1.378(6) ?
C5 H5 . 0.9300 ?
C6 H6 . 0.9300 ?
C7 C8 . 1.528(4) ?
C9 C10 . 1.528(5) ?
C9 H9A . 0.9700 ?
C9 H9B . 0.9700 ?
C10 C11 . 1.501(5) ?
C10 H10A . 0.9700 ?
C10 H10B . 0.9700 ?
C11 H11A . 0.9700 ?
C11 H11B . 0.9700 ?
C12 H12A . 0.9600 ?
C12 H12B . 0.9600 ?
C12 H12C . 0.9600 ?
C13 H13A . 0.9600 ?
C13 H13B . 0.9600 ?
C13 H13C . 0.9600 ?
C14 C15 . 1.387(5) ?
C14 H14 . 0.9300 ?
C15 C16 . 1.374(7) ?
C15 H15 . 0.9300 ?
C16 C17 . 1.362(7) ?
C16 H16 . 0.9300 ?
C17 C18 . 1.386(5) ?
C17 H17 . 0.9300 ?
C18 C19 . 1.466(6) ?
C19 C20 . 1.388(5) ?
C20 C21 . 1.343(7) ?
C20 H20 . 0.9300 ?
C21 C22 . 1.355(7) ?
C21 H21 . 0.9300 ?
C22 C23 . 1.399(6) ?
C22 H22 . 0.9300 ?
C23 H23 . 0.9300 ?
C24 C25 . 1.376(5) ?
C24 H24 . 0.9300 ?
C25 C26 . 1.376(6) ?
C25 H25 . 0.9300 ?
C26 C27 . 1.362(6) ?
C26 H26 . 0.9300 ?
C27 C28 . 1.385(5) ?
C27 H27 . 0.9300 ?
C28 C29 . 1.480(5) ?
C29 C30 . 1.392(5) ?
C30 C31 . 1.384(7) ?
C30 H30 . 0.9300 ?
C31 C32 . 1.361(7) ?
C31 H31 . 0.9300 ?
C32 C33 . 1.362(6) ?
C32 H32 . 0.9300 ?
C33 H33 . 0.9300 ?
Cl1 O5 . 1.319(7) ?
Cl1 O8 . 1.336(7) ?
Cl1 O7 . 1.351(7) ?
Cl1 O6 . 1.386(7) ?
Cl2 O9 . 1.338(9) ?
Cl2 O12 . 1.389(12) ?
Cl2 O11 . 1.386(11) ?
Cl2 O10 . 1.411(12) ?

loop_
_geom_hbond_atom_site_label_D
_geom_hbond_atom_site_label_H
_geom_hbond_atom_site_label_A
_geom_hbond_site_symmetry_A
_geom_hbond_distance_DH
_geom_hbond_distance_HA
_geom_hbond_distance_DA
_geom_hbond_angle_DHA
O4 H4A O1 2_675 0.85(3) 1.92(2) 2.763(4) 176(4)
O4 H4B O9 2_665 0.84(3) 2.23(2) 3.087(18) 167(4)
O4 H4B O12 . 0.84(3) 2.07(2) 2.871(10) 160(4)
C15 H15 O11 2_665 0.93 2.36 3.176(12) 146.4
C21 H21 O10 2_565 0.93 2.47 3.226(10) 138.8
C26 H26 O7 1_545 0.93 2.46 3.322(8) 154.0
C27 H27 O3 2_666 0.93 2.49 3.233(4) 137.5

loop_
_geom_torsion_atom_site_label_1
_geom_torsion_atom_site_label_2
_geom_torsion_atom_site_label_3
_geom_torsion_atom_site_label_4
_geom_torsion_site_symmetry_1
_geom_torsion_site_symmetry_2
_geom_torsion_site_symmetry_3
_geom_torsion_site_symmetry_4
_geom_torsion
_geom_torsion_publ_flag
N1 Cu1 O1 C1 . . . . -1.9(2) ?
N2 Cu1 O1 C1 . . . . -4.4(5) ?
N3 Cu1 O1 C1 . . . . -162.0(2) ?
O3 Ni1 O2 C7 . . . . 3.6(2) ?
N7 Ni1 O2 C7 . . . . 94.7(2) ?
N4 Ni1 O2 C7 . . . . -90.3(2) ?
N5 Ni1 O2 C7 . . . . -168.9(2) ?
O2 Ni1 O3 C8 . . . . -2.7(2) ?
N7 Ni1 O3 C8 . . . . -96.8(2) ?
N6 Ni1 O3 C8 . . . . -176.0(2) ?
N4 Ni1 O3 C8 . . . . 87.4(2) ?
N5 Ni1 O3 C8 . . . . 33.6(6) ?
O1 Cu1 N1 C7 . . . . 178.6(3) ?
N2 Cu1 N1 C7 . . . . -2.1(2) ?
N3 Cu1 N1 C7 . . . . -92.7(4) ?
O1 Cu1 N1 C2 . . . . 1.3(2) ?
N2 Cu1 N1 C2 . . . . -179.3(2) ?
N3 Cu1 N1 C2 . . . . 90.0(4) ?
N1 Cu1 N2 C8 . . . . 3.2(2) ?
O1 Cu1 N2 C8 . . . . 5.8(6) ?
N3 Cu1 N2 C8 . . . . 163.3(2) ?
N1 Cu1 N2 C9 . . . . 178.4(3) ?
O1 Cu1 N2 C9 . . . . -179.1(4) ?
N3 Cu1 N2 C9 . . . . -21.6(3) ?
N1 Cu1 N3 C13 . . . . -31.6(5) ?
O1 Cu1 N3 C13 . . . . 54.7(3) ?
N2 Cu1 N3 C13 . . . . -119.9(3) ?
N1 Cu1 N3 C12 . . . . -149.6(3) ?
O1 Cu1 N3 C12 . . . . -63.3(3) ?
N2 Cu1 N3 C12 . . . . 122.1(3) ?
N1 Cu1 N3 C11 . . . . 86.7(4) ?
O1 Cu1 N3 C11 . . . . 173.0(2) ?
N2 Cu1 N3 C11 . . . . -1.6(3) ?
O2 Ni1 N4 C14 . . . . 95.7(3) ?
O3 Ni1 N4 C14 . . . . 13.7(3) ?
N6 Ni1 N4 C14 . . . . -82.7(3) ?
N5 Ni1 N4 C14 . . . . -176.7(3) ?
O2 Ni1 N4 C18 . . . . -84.7(2) ?
O3 Ni1 N4 C18 . . . . -166.7(2) ?
N6 Ni1 N4 C18 . . . . 96.9(2) ?
N5 Ni1 N4 C18 . . . . 2.9(2) ?
O2 Ni1 N5 C23 . . . . -83.9(3) ?
O3 Ni1 N5 C23 . . . . -119.8(5) ?
N7 Ni1 N5 C23 . . . . 10.1(4) ?
N6 Ni1 N5 C23 . . . . 89.7(3) ?
N4 Ni1 N5 C23 . . . . -175.0(4) ?
O2 Ni1 N5 C19 . . . . 83.4(2) ?
O3 Ni1 N5 C19 . . . . 47.5(6) ?
N7 Ni1 N5 C19 . . . . 177.5(2) ?
N6 Ni1 N5 C19 . . . . -103.0(2) ?
N4 Ni1 N5 C19 . . . . -7.6(2) ?
O3 Ni1 N6 C24 . . . . -92.3(3) ?
N7 Ni1 N6 C24 . . . . 177.2(3) ?
N4 Ni1 N6 C24 . . . . 2.4(3) ?
N5 Ni1 N6 C24 . . . . 81.5(3) ?
O3 Ni1 N6 C28 . . . . 90.8(2) ?
N7 Ni1 N6 C28 . . . . 0.3(2) ?
N4 Ni1 N6 C28 . . . . -174.6(2) ?
N5 Ni1 N6 C28 . . . . -95.4(2) ?
O2 Ni1 N7 C33 . . . . 2.4(3) ?
O3 Ni1 N7 C33 . . . . 84.4(3) ?
N6 Ni1 N7 C33 . . . . -179.9(3) ?
N5 Ni1 N7 C33 . . . . -85.9(3) ?
O2 Ni1 N7 C29 . . . . -176.2(2) ?
O3 Ni1 N7 C29 . . . . -94.1(2) ?
N6 Ni1 N7 C29 . . . . 1.6(2) ?
N5 Ni1 N7 C29 . . . . 95.6(2) ?
Cu1 O1 C1 C6 . . . . -178.6(3) ?
Cu1 O1 C1 C2 . . . . 2.2(4) ?
C7 N1 C2 C3 . . . . 2.2(6) ?
Cu1 N1 C2 C3 . . . . 179.0(3) ?
C7 N1 C2 C1 . . . . -177.3(3) ?
Cu1 N1 C2 C1 . . . . -0.5(3) ?
O1 C1 C2 C3 . . . . 179.2(3) ?
C6 C1 C2 C3 . . . . 0.0(5) ?
O1 C1 C2 N1 . . . . -1.2(4) ?
C6 C1 C2 N1 . . . . 179.6(3) ?
N1 C2 C3 C4 . . . . -176.8(3) ?
C1 C2 C3 C4 . . . . 2.7(5) ?
C2 C3 C4 C5 . . . . -2.7(6) ?
C3 C4 C5 C6 . . . . -0.2(7) ?
C4 C5 C6 C1 . . . . 3.0(6) ?
O1 C1 C6 C5 . . . . 178.0(3) ?
C2 C1 C6 C5 . . . . -2.8(5) ?
Ni1 O2 C7 N1 . . . . 175.9(3) ?
Ni1 O2 C7 C8 . . . . -4.0(4) ?
C2 N1 C7 O2 . . . . -2.5(6) ?
Cu1 N1 C7 O2 . . . . -179.3(3) ?
C2 N1 C7 C8 . . . . 177.4(3) ?
Cu1 N1 C7 C8 . . . . 0.6(4) ?
Ni1 O3 C8 N2 . . . . -178.9(3) ?
Ni1 O3 C8 C7 . . . . 1.4(3) ?
C9 N2 C8 O3 . . . . 0.9(5) ?
Cu1 N2 C8 O3 . . . . 176.6(3) ?
C9 N2 C8 C7 . . . . -179.4(3) ?
Cu1 N2 C8 C7 . . . . -3.7(3) ?
O2 C7 C8 O3 . . . . 1.8(4) ?
N1 C7 C8 O3 . . . . -178.1(3) ?
O2 C7 C8 N2 . . . . -177.9(3) ?
N1 C7 C8 N2 . . . . 2.2(4) ?
C8 N2 C9 C10 . . . . 173.0(3) ?
Cu1 N2 C9 C10 . . . . -1.9(4) ?
N2 C9 C10 C11 . . . . 54.3(4) ?
C13 N3 C11 C10 . . . . 164.4(3) ?
C12 N3 C11 C10 . . . . -77.2(4) ?
Cu1 N3 C11 C10 . . . . 47.5(4) ?
C9 C10 C11 N3 . . . . -84.5(4) ?
C18 N4 C14 C15 . . . . 0.3(5) ?
Ni1 N4 C14 C15 . . . . 179.9(3) ?
N4 C14 C15 C16 . . . . -0.5(6) ?
C14 C15 C16 C17 . . . . -0.1(6) ?
C15 C16 C17 C18 . . . . 0.8(6) ?
C14 N4 C18 C17 . . . . 0.5(5) ?
Ni1 N4 C18 C17 . . . . -179.2(3) ?
C14 N4 C18 C19 . . . . -178.5(3) ?
Ni1 N4 C18 C19 . . . . 1.9(3) ?
C16 C17 C18 N4 . . . . -1.0(5) ?
C16 C17 C18 C19 . . . . 177.9(4) ?
C23 N5 C19 C20 . . . . 0.1(5) ?
Ni1 N5 C19 C20 . . . . -168.3(3) ?
C23 N5 C19 C18 . . . . 179.3(3) ?
Ni1 N5 C19 C18 . . . . 10.9(4) ?
N4 C18 C19 N5 . . . . -8.6(4) ?
C17 C18 C19 N5 . . . . 172.5(3) ?
N4 C18 C19 C20 . . . . 170.6(3) ?
C17 C18 C19 C20 . . . . -8.3(5) ?
N5 C19 C20 C21 . . . . 0.1(6) ?
C18 C19 C20 C21 . . . . -179.1(4) ?
C19 C20 C21 C22 . . . . -0.1(8) ?
C20 C21 C22 C23 . . . . 0.0(8) ?
C19 N5 C23 C22 . . . . -0.2(6) ?
Ni1 N5 C23 C22 . . . . 166.7(4) ?
C21 C22 C23 N5 . . . . 0.2(7) ?
C28 N6 C24 C25 . . . . 0.4(5) ?
Ni1 N6 C24 C25 . . . . -176.5(3) ?
N6 C24 C25 C26 . . . . -0.6(6) ?
C24 C25 C26 C27 . . . . -0.3(6) ?
C25 C26 C27 C28 . . . . 1.4(6) ?
C24 N6 C28 C27 . . . . 0.8(5) ?
Ni1 N6 C28 C27 . . . . 178.0(3) ?
C24 N6 C28 C29 . . . . -179.2(3) ?
Ni1 N6 C28 C29 . . . . -1.9(4) ?
C26 C27 C28 N6 . . . . -1.7(5) ?
C26 C27 C28 C29 . . . . 178.3(3) ?
C33 N7 C29 C30 . . . . -0.6(5) ?
Ni1 N7 C29 C30 . . . . 178.0(3) ?
C33 N7 C29 C28 . . . . 178.3(3) ?
Ni1 N7 C29 C28 . . . . -3.1(4) ?
N6 C28 C29 N7 . . . . 3.3(4) ?
C27 C28 C29 N7 . . . . -176.6(3) ?
N6 C28 C29 C30 . . . . -177.7(3) ?
C27 C28 C29 C30 . . . . 2.3(5) ?
N7 C29 C30 C31 . . . . 1.1(6) ?
C28 C29 C30 C31 . . . . -177.7(4) ?
C29 C30 C31 C32 . . . . -0.9(7) ?
C30 C31 C32 C33 . . . . 0.3(8) ?
C29 N7 C33 C32 . . . . -0.1(6) ?
Ni1 N7 C33 C32 . . . . -178.5(4) ?
C31 C32 C33 N7 . . . . 0.2(8) ?
